data_7059216
loop_
_publ_author_name
'Chen, Huan-Huan'
'Wu, Dong-Fang'
'Duan, Yao-Yao'
'Li, Ling'
'Wang, Yun-Juan'
'Zhang, Xue-Mei'
'Cui, Jian-Zhong'
'Gao, Hong-Ling'

_publ_section_title
;
 The near-infrared luminescence and magnetism of dinuclear complexes with
 different local symmetries constructed from a \b-diketonate co-ligand and
 bis-Schiff base ligand
;
_journal_issue 6
_journal_name_full 'New Journal of Chemistry'
_journal_page_first 2561
_journal_page_last 2570
_journal_paper_doi 10.1039/C9NJ05571A
_journal_volume 44
_journal_year 2020
_chemical_formula_sum 'C80 H68 Ho2 N2 O13'
_chemical_formula_weight 1595.22
_space_group_crystal_system triclinic
_space_group_IT_number 2
_space_group_name_Hall '-P 1'
_space_group_name_H-M_alt 'P -1'
_atom_sites_solution_hydrogens geom
_audit_creation_method SHELXL-2018/3
_audit_update_record
;
2020-01-06 deposited with the CCDC.	2020-01-16 downloaded from the CCDC.
;
_cell_angle_alpha 80.83(3)
_cell_angle_beta 83.21(3)
_cell_angle_gamma 68.06(3)
_cell_formula_units_Z 2
_cell_length_a 13.528(3)
_cell_length_b 13.842(3)
_cell_length_c 19.619(4)
_cell_measurement_reflns_used 8721
_cell_measurement_temperature 113(2)
_cell_measurement_theta_max 27.8824
_cell_measurement_theta_min 1.5986
_cell_volume 3357.2(15)
_computing_cell_refinement crystalclear
_computing_data_collection crystalclear
_computing_data_reduction crystalclear
_computing_molecular_graphics 'Bruker SHELXTL'
_computing_publication_material 'Bruker SHELXTL'
_computing_structure_refinement 'SHELXL-97 (Sheldrick, 1997)'
_computing_structure_solution 'SHELXS-97 (Sheldrick, 1990)'
_diffrn_ambient_temperature 113(2)
_diffrn_measured_fraction_theta_full 0.999
_diffrn_measured_fraction_theta_max 0.999
_diffrn_measurement_device_type 'rigaku saturn'
_diffrn_measurement_method '\w scans'
_diffrn_radiation_type MoK\a
_diffrn_radiation_wavelength 0.71073
_diffrn_reflns_av_R_equivalents 0.0443
_diffrn_reflns_av_unetI/netI 0.0521
_diffrn_reflns_Laue_measured_fraction_full 0.999
_diffrn_reflns_Laue_measured_fraction_max 0.999
_diffrn_reflns_limit_h_max 16
_diffrn_reflns_limit_h_min -16
_diffrn_reflns_limit_k_max 16
_diffrn_reflns_limit_k_min -16
_diffrn_reflns_limit_l_max 23
_diffrn_reflns_limit_l_min -23
_diffrn_reflns_number 32513
_diffrn_reflns_point_group_measured_fraction_full 0.999
_diffrn_reflns_point_group_measured_fraction_max 0.999
_diffrn_reflns_theta_full 25.017
_diffrn_reflns_theta_max 25.017
_diffrn_reflns_theta_min 1.599
_diffrn_standards_decay_% 0
_diffrn_standards_interval_count 0
_diffrn_standards_interval_time 0
_diffrn_standards_number 0
_exptl_absorpt_coefficient_mu 2.408
_exptl_absorpt_correction_T_max 1
_exptl_absorpt_correction_T_min 0.8876
_exptl_absorpt_correction_type multi-scan
_exptl_absorpt_process_details crystalclear
_exptl_crystal_colour yellow
_exptl_crystal_density_diffrn 1.578
_exptl_crystal_description Prism
_exptl_crystal_F_000 1600
_exptl_crystal_size_max 0.200
_exptl_crystal_size_mid 0.180
_exptl_crystal_size_min 0.120
_refine_diff_density_max 1.198
_refine_diff_density_min -1.539
_refine_diff_density_rms 0.120
_refine_ls_extinction_method none
_refine_ls_goodness_of_fit_ref 1.086
_refine_ls_hydrogen_treatment constr
_refine_ls_matrix_type full
_refine_ls_number_parameters 878
_refine_ls_number_reflns 11833
_refine_ls_number_restraints 0
_refine_ls_restrained_S_all 1.086
_refine_ls_R_factor_all 0.0542
_refine_ls_R_factor_gt 0.0441
_refine_ls_shift/su_max 0.001
_refine_ls_shift/su_mean 0.000
_refine_ls_structure_factor_coef Fsqd
_refine_ls_weighting_details 'w=1/[\s^2^(Fo^2^)+(0.0405P)^2^+6.1509P] where P=(Fo^2^+2Fc^2^)/3'
_refine_ls_weighting_scheme calc
_refine_ls_wR_factor_gt 0.0933
_refine_ls_wR_factor_ref 0.0993
_reflns_Friedel_coverage 0.000
_reflns_number_gt 10211
_reflns_number_total 11833
_reflns_threshold_expression 'I > 2\s(I)'
_cod_data_source_file c9nj05571a2.cif
_cod_data_source_block Ho
_cod_depositor_comments
;
The following automatic conversions were performed:

data item '_exptl_absorpt_correction_type' value 'MULTI-SCAN' was
changed to 'multi-scan' in accordance with the
/home/data/users/saulius/crontab/automatic-downloads/rss-feeds/RSC/lib/dictionaries/cif_core.dic
dictionary named 'cif_core.dic' version 2.4.2 last updated on
2011-04-26.

Automatic conversion script
Id: cif_fix_values 7556 2019-12-06 15:28:31Z antanas 

 Adding full bibliography for 7059214--7059218.cif.

 Adding full bibliography for 7059214--7059218.cif.
;
_cod_original_cell_volume 3357.2(14)
_cod_database_code 7059216
_shelx_shelxl_version_number 2018/3
_shelx_space_group_comment
;
The symmetry employed for this shelxl refinement is uniquely defined
by the following loop, which should always be used as a source of
symmetry information in preference to the above space-group names.
They are only intended as comments.
;
_shelx_estimated_absorpt_t_min 0.644
_shelx_estimated_absorpt_t_max 0.761

loop_
_space_group_symop_operation_xyz
'x, y, z'
'-x, -y, -z'

loop_
_atom_site_label
_atom_site_type_symbol
_atom_site_fract_x
_atom_site_fract_y
_atom_site_fract_z
_atom_site_U_iso_or_equiv
_atom_site_adp_type
_atom_site_occupancy
_atom_site_site_symmetry_order
_atom_site_calc_flag
_atom_site_refinement_flags_posn
_atom_site_refinement_flags_adp
Ho1 Ho 0.62639(2) 0.24086(2) 0.20827(2) 0.02504(8) Uani 1 1 d . .
Ho2 Ho 0.45185(2) 0.49832(2) 0.28315(2) 0.02135(8) Uani 1 1 d . .
O1 O 0.5277(3) 0.1381(3) 0.3014(2) 0.0332(9) Uani 1 1 d . .
O2 O 0.5341(3) 0.3197(3) 0.30538(18) 0.0238(8) Uani 1 1 d . .
O3 O 0.5710(3) 0.4264(3) 0.19238(18) 0.0241(8) Uani 1 1 d . .
O4 O 0.5821(3) 0.3792(3) 0.0675(2) 0.0345(9) Uani 1 1 d . .
O5 O 0.7669(3) 0.2253(3) 0.12890(19) 0.0271(8) Uani 1 1 d . .
O6 O 0.6176(3) 0.1268(3) 0.1389(2) 0.0303(9) Uani 1 1 d . .
O7 O 0.7538(3) 0.2609(3) 0.2688(2) 0.0319(9) Uani 1 1 d . .
O8 O 0.7367(3) 0.0766(3) 0.2517(2) 0.0332(9) Uani 1 1 d . .
O9 O 0.3406(3) 0.4368(3) 0.36546(19) 0.0283(9) Uani 1 1 d . .
O10 O 0.3417(3) 0.6371(3) 0.3417(2) 0.0319(9) Uani 1 1 d . .
O11 O 0.3286(3) 0.4817(3) 0.21713(18) 0.0243(8) Uani 1 1 d . .
O12 O 0.3981(3) 0.6488(3) 0.20233(19) 0.0276(8) Uani 1 1 d . .
O13 O 0.4422(3) 0.2919(3) 0.1807(2) 0.0324(9) Uani 1 1 d . .
H13 H 0.397110 0.352634 0.200938 0.039 Uiso 1 1 calc R U
N1 N 0.5533(4) 0.4636(4) 0.3873(2) 0.0279(10) Uani 1 1 d . .
N2 N 0.5940(4) 0.5733(4) 0.2734(2) 0.0317(11) Uani 1 1 d . .
C1 C 0.5262(6) 0.0362(5) 0.2963(4) 0.0496(18) Uani 1 1 d . .
H1A H 0.595938 -0.017499 0.307136 0.074 Uiso 1 1 calc R U
H1B H 0.510872 0.033595 0.249206 0.074 Uiso 1 1 calc R U
H1C H 0.470822 0.023033 0.329169 0.074 Uiso 1 1 calc R U
C2 C 0.5441(4) 0.1562(4) 0.3661(3) 0.0292(13) Uani 1 1 d . .
C3 C 0.5581(5) 0.0842(5) 0.4251(3) 0.0375(15) Uani 1 1 d . .
H3 H 0.555791 0.016696 0.424057 0.045 Uiso 1 1 calc R U
C4 C 0.5758(5) 0.1131(5) 0.4858(3) 0.0464(17) Uani 1 1 d . .
H4 H 0.584701 0.065232 0.527124 0.056 Uiso 1 1 calc R U
C5 C 0.5804(5) 0.2107(5) 0.4867(3) 0.0423(16) Uani 1 1 d . .
H5 H 0.592925 0.228827 0.528769 0.051 Uiso 1 1 calc R U
C6 C 0.5671(5) 0.2836(5) 0.4273(3) 0.0342(14) Uani 1 1 d . .
C7 C 0.5461(4) 0.2577(4) 0.3655(3) 0.0243(12) Uani 1 1 d . .
C8 C 0.5815(5) 0.3813(5) 0.4312(3) 0.0369(14) Uani 1 1 d . .
H8 H 0.615223 0.384212 0.470285 0.044 Uiso 1 1 calc R U
C9 C 0.5808(7) 0.5520(5) 0.3997(4) 0.055(2) Uani 1 1 d . .
H9A H 0.521582 0.597907 0.427966 0.067 Uiso 1 1 calc R U
H9B H 0.645163 0.524525 0.426687 0.067 Uiso 1 1 calc R U
C10 C 0.6011(8) 0.6143(7) 0.3368(4) 0.069(3) Uani 1 1 d . .
H10 H 0.680365 0.578030 0.337079 0.082 Uiso 1 1 calc R U
C11 C 0.6052(12) 0.7125(8) 0.3368(5) 0.126(5) Uani 1 1 d . .
H11A H 0.632380 0.715297 0.380278 0.189 Uiso 1 1 calc R U
H11B H 0.533387 0.765805 0.332193 0.189 Uiso 1 1 calc R U
H11C H 0.652758 0.726050 0.297863 0.189 Uiso 1 1 calc R U
C12 C 0.6596(5) 0.5790(5) 0.2219(3) 0.0374(15) Uani 1 1 d . .
H12 H 0.709053 0.610334 0.227890 0.045 Uiso 1 1 calc R U
C13 C 0.6673(4) 0.5431(4) 0.1550(3) 0.0322(13) Uani 1 1 d . .
C14 C 0.7273(5) 0.5802(5) 0.1007(3) 0.0388(15) Uani 1 1 d . .
H14 H 0.761063 0.625658 0.109589 0.047 Uiso 1 1 calc R U
C15 C 0.7381(5) 0.5526(5) 0.0364(3) 0.0411(16) Uani 1 1 d . .
H15 H 0.779055 0.578578 0.000683 0.049 Uiso 1 1 calc R U
C16 C 0.6886(5) 0.4854(5) 0.0223(3) 0.0391(15) Uani 1 1 d . .
H16 H 0.694166 0.467489 -0.023135 0.047 Uiso 1 1 calc R U
C17 C 0.6321(4) 0.4459(4) 0.0750(3) 0.0298(13) Uani 1 1 d . .
C18 C 0.6209(4) 0.4731(4) 0.1429(3) 0.0269(12) Uani 1 1 d . .
C19 C 0.5937(5) 0.3453(5) 0.0011(3) 0.0418(16) Uani 1 1 d . .
H19A H 0.557624 0.405302 -0.032481 0.063 Uiso 1 1 calc R U
H19B H 0.561870 0.291753 0.003532 0.063 Uiso 1 1 calc R U
H19C H 0.669778 0.315602 -0.013482 0.063 Uiso 1 1 calc R U
C20 C 0.9600(5) 0.2329(5) 0.0725(3) 0.0352(14) Uani 1 1 d . .
H20 H 0.932267 0.259959 0.115172 0.042 Uiso 1 1 calc R U
C21 C 1.0524(5) 0.2455(5) 0.0389(3) 0.0429(16) Uani 1 1 d . .
H21 H 1.088213 0.280091 0.059310 0.051 Uiso 1 1 calc R U
C22 C 1.0917(5) 0.2080(5) -0.0235(3) 0.0400(15) Uani 1 1 d . .
H22 H 1.154478 0.216632 -0.046095 0.048 Uiso 1 1 calc R U
C23 C 1.0400(5) 0.1579(5) -0.0535(3) 0.0417(16) Uani 1 1 d . .
H23 H 1.066193 0.133428 -0.097081 0.050 Uiso 1 1 calc R U
C24 C 0.9492(5) 0.1432(5) -0.0196(3) 0.0348(14) Uani 1 1 d . .
H24 H 0.914601 0.107256 -0.039623 0.042 Uiso 1 1 calc R U
C25 C 0.9092(4) 0.1810(4) 0.0434(3) 0.0266(12) Uani 1 1 d . .
C26 C 0.8100(4) 0.1687(4) 0.0811(3) 0.0263(12) Uani 1 1 d . .
C27 C 0.7722(4) 0.0955(4) 0.0626(3) 0.0292(12) Uani 1 1 d . .
H27 H 0.812907 0.054618 0.027368 0.035 Uiso 1 1 calc R U
C28 C 0.6806(4) 0.0775(4) 0.0910(3) 0.0260(12) Uani 1 1 d . .
C29 C 0.6530(4) -0.0041(4) 0.0663(3) 0.0262(12) Uani 1 1 d . .
C30 C 0.6150(4) -0.0702(4) 0.1128(3) 0.0326(13) Uani 1 1 d . .
H30 H 0.604243 -0.060510 0.160296 0.039 Uiso 1 1 calc R U
C31 C 0.5924(5) -0.1495(5) 0.0922(3) 0.0397(15) Uani 1 1 d . .
H31 H 0.569771 -0.196002 0.125641 0.048 Uiso 1 1 calc R U
C32 C 0.6025(5) -0.1618(5) 0.0227(3) 0.0376(15) Uani 1 1 d . .
H32 H 0.585627 -0.215549 0.007929 0.045 Uiso 1 1 calc R U
C33 C 0.6378(5) -0.0944(5) -0.0250(3) 0.0411(15) Uani 1 1 d . .
H33 H 0.644006 -0.101506 -0.072866 0.049 Uiso 1 1 calc R U
C34 C 0.6641(5) -0.0163(5) -0.0036(3) 0.0325(13) Uani 1 1 d . .
H34 H 0.689499 0.028621 -0.036590 0.039 Uiso 1 1 calc R U
C35 C 0.8565(5) 0.3614(6) 0.3244(4) 0.0494(18) Uani 1 1 d . .
H35 H 0.787430 0.399092 0.307930 0.059 Uiso 1 1 calc R U
C36 C 0.9077(6) 0.4142(7) 0.3525(4) 0.064(2) Uani 1 1 d . .
H36 H 0.873072 0.486977 0.356181 0.077 Uiso 1 1 calc R U
C37 C 1.0085(6) 0.3616(7) 0.3752(4) 0.062(2) Uani 1 1 d . .
H37 H 1.043554 0.397781 0.394632 0.074 Uiso 1 1 calc R U
C38 C 1.0579(6) 0.2578(6) 0.3697(4) 0.058(2) Uani 1 1 d . .
H38 H 1.128254 0.221917 0.384435 0.070 Uiso 1 1 calc R U
C39 C 1.0065(5) 0.2029(6) 0.3426(4) 0.0483(17) Uani 1 1 d . .
H39 H 1.041416 0.129940 0.339635 0.058 Uiso 1 1 calc R U
C40 C 0.9035(4) 0.2557(5) 0.3197(3) 0.0319(13) Uani 1 1 d . .
C41 C 0.8430(4) 0.2022(5) 0.2906(3) 0.0281(12) Uani 1 1 d . .
C42 C 0.8866(4) 0.0926(5) 0.2910(3) 0.0340(14) Uani 1 1 d . .
H42 H 0.957236 0.055757 0.305043 0.041 Uiso 1 1 calc R U
C43 C 0.8306(4) 0.0353(5) 0.2718(3) 0.0289(13) Uani 1 1 d . .
C44 C 0.8815(4) -0.0812(4) 0.2724(3) 0.0299(13) Uani 1 1 d . .
C45 C 0.9757(5) -0.1423(5) 0.3045(3) 0.0377(14) Uani 1 1 d . .
H45 H 1.010288 -0.110096 0.327955 0.045 Uiso 1 1 calc R U
C46 C 1.0192(5) -0.2502(5) 0.3023(3) 0.0399(15) Uani 1 1 d . .
H46 H 1.083193 -0.291073 0.324388 0.048 Uiso 1 1 calc R U
C47 C 0.9703(5) -0.2984(5) 0.2682(3) 0.0459(17) Uani 1 1 d . .
H47 H 1.000314 -0.372058 0.266901 0.055 Uiso 1 1 calc R U
C48 C 0.8776(5) -0.2387(5) 0.2362(3) 0.0449(16) Uani 1 1 d . .
H48 H 0.844001 -0.271274 0.212234 0.054 Uiso 1 1 calc R U
C49 C 0.8329(5) -0.1313(5) 0.2389(3) 0.0408(15) Uani 1 1 d . .
H49 H 0.768085 -0.091273 0.217403 0.049 Uiso 1 1 calc R U
C50 C 0.2897(5) 0.2863(5) 0.4555(3) 0.0389(15) Uani 1 1 d . .
H50 H 0.348445 0.264767 0.422549 0.047 Uiso 1 1 calc R U
C51 C 0.2586(5) 0.2108(5) 0.4985(4) 0.0487(18) Uani 1 1 d . .
H51 H 0.296892 0.138422 0.495002 0.058 Uiso 1 1 calc R U
C52 C 0.1731(6) 0.2403(6) 0.5457(4) 0.055(2) Uani 1 1 d . .
H52 H 0.153614 0.188611 0.576053 0.066 Uiso 1 1 calc R U
C53 C 0.1156(7) 0.3451(6) 0.5490(4) 0.059(2) Uani 1 1 d . .
H53 H 0.053649 0.366187 0.579574 0.070 Uiso 1 1 calc R U
C54 C 0.1484(6) 0.4206(5) 0.5073(3) 0.0468(17) Uani 1 1 d . .
H54 H 0.109941 0.492837 0.511091 0.056 Uiso 1 1 calc R U
C55 C 0.2363(4) 0.3918(4) 0.4602(3) 0.0278(12) Uani 1 1 d . .
C56 C 0.2746(4) 0.4699(4) 0.4148(3) 0.0261(12) Uani 1 1 d . .
C57 C 0.2392(4) 0.5738(4) 0.4310(3) 0.0302(13) Uani 1 1 d . .
H57 H 0.189762 0.591683 0.469748 0.036 Uiso 1 1 calc R U
C58 C 0.2726(4) 0.6520(4) 0.3932(3) 0.0278(12) Uani 1 1 d . .
C59 C 0.2284(4) 0.7609(4) 0.4140(3) 0.0274(12) Uani 1 1 d . .
C60 C 0.1689(5) 0.7864(5) 0.4758(3) 0.0380(15) Uani 1 1 d . .
H60 H 0.151874 0.733451 0.506372 0.046 Uiso 1 1 calc R U
C61 C 0.1339(5) 0.8872(5) 0.4939(3) 0.0447(16) Uani 1 1 d . .
H61 H 0.094236 0.903108 0.536601 0.054 Uiso 1 1 calc R U
C62 C 0.1578(5) 0.9644(5) 0.4486(3) 0.0417(16) Uani 1 1 d . .
H62 H 0.134926 1.033716 0.460426 0.050 Uiso 1 1 calc R U
C63 C 0.2142(5) 0.9410(5) 0.3867(3) 0.0357(14) Uani 1 1 d . .
H63 H 0.228766 0.994631 0.355433 0.043 Uiso 1 1 calc R U
C64 C 0.2499(4) 0.8404(4) 0.3698(3) 0.0302(13) Uani 1 1 d . .
H64 H 0.290013 0.825095 0.327163 0.036 Uiso 1 1 calc R U
C65 C 0.1500(4) 0.4276(4) 0.2104(3) 0.0320(13) Uani 1 1 d . .
H65 H 0.194730 0.391675 0.247291 0.038 Uiso 1 1 calc R U
C66 C 0.0698(5) 0.3940(5) 0.1979(3) 0.0410(15) Uani 1 1 d . .
H66 H 0.060226 0.335473 0.226444 0.049 Uiso 1 1 calc R U
C67 C 0.0045(5) 0.4441(5) 0.1452(4) 0.0425(16) Uani 1 1 d . .
H67 H -0.051139 0.421672 0.137504 0.051 Uiso 1 1 calc R U
C68 C 0.0202(5) 0.5282(5) 0.1028(3) 0.0370(14) Uani 1 1 d . .
H68 H -0.023835 0.562489 0.065309 0.044 Uiso 1 1 calc R U
C69 C 0.0998(4) 0.5623(4) 0.1150(3) 0.0302(13) Uani 1 1 d . .
H69 H 0.109849 0.620162 0.085885 0.036 Uiso 1 1 calc R U
C70 C 0.1654(4) 0.5124(4) 0.1698(3) 0.0262(12) Uani 1 1 d . .
C71 C 0.2483(4) 0.5508(4) 0.1867(3) 0.0255(12) Uani 1 1 d . .
C72 C 0.2312(4) 0.6571(4) 0.1716(3) 0.0280(12) Uani 1 1 d . .
H72 H 0.166952 0.702090 0.151183 0.034 Uiso 1 1 calc R U
C73 C 0.3038(4) 0.7019(4) 0.1850(3) 0.0242(12) Uani 1 1 d . .
C74 C 0.2698(4) 0.8187(4) 0.1805(3) 0.0245(12) Uani 1 1 d . .
C75 C 0.3442(5) 0.8616(5) 0.1904(3) 0.0342(14) Uani 1 1 d . .
H75 H 0.416244 0.816905 0.196855 0.041 Uiso 1 1 calc R U
C76 C 0.3148(6) 0.9688(5) 0.1910(3) 0.0423(16) Uani 1 1 d . .
H76 H 0.367239 0.996770 0.196490 0.051 Uiso 1 1 calc R U
C77 C 0.2107(6) 1.0347(5) 0.1839(3) 0.0435(16) Uani 1 1 d . .
H77 H 0.190712 1.107871 0.185429 0.052 Uiso 1 1 calc R U
C78 C 0.1353(5) 0.9938(5) 0.1743(3) 0.0381(15) Uani 1 1 d . .
H78 H 0.063292 1.039093 0.168610 0.046 Uiso 1 1 calc R U
C79 C 0.1642(5) 0.8870(4) 0.1731(3) 0.0308(13) Uani 1 1 d . .
H79 H 0.111416 0.859694 0.167185 0.037 Uiso 1 1 calc R U
C80 C 0.3869(6) 0.2569(8) 0.1442(6) 0.127(6) Uani 1 1 d . .
H80A H 0.435155 0.192949 0.125428 0.191 Uiso 1 1 calc R U
H80B H 0.355094 0.310882 0.106023 0.191 Uiso 1 1 calc R U
H80C H 0.330253 0.241496 0.174450 0.191 Uiso 1 1 calc R U

loop_
_atom_site_aniso_label
_atom_site_aniso_U_11
_atom_site_aniso_U_22
_atom_site_aniso_U_33
_atom_site_aniso_U_23
_atom_site_aniso_U_13
_atom_site_aniso_U_12
Ho1 0.01731(13) 0.02396(14) 0.03441(16) -0.01102(11) -0.00060(11) -0.00546(10)
Ho2 0.01777(13) 0.01888(13) 0.02520(14) -0.00188(10) -0.00036(10) -0.00477(10)
O1 0.041(2) 0.025(2) 0.037(2) -0.0090(18) 0.0021(19) -0.0141(18)
O2 0.0206(18) 0.0206(19) 0.026(2) -0.0024(16) 0.0011(15) -0.0039(15)
O3 0.0192(18) 0.0247(19) 0.026(2) 0.0000(16) 0.0021(15) -0.0078(15)
O4 0.032(2) 0.037(2) 0.031(2) -0.0096(18) 0.0054(18) -0.0085(18)
O5 0.027(2) 0.027(2) 0.030(2) -0.0114(17) 0.0029(17) -0.0107(16)
O6 0.025(2) 0.030(2) 0.038(2) -0.0129(18) -0.0015(17) -0.0091(17)
O7 0.0188(19) 0.038(2) 0.041(2) -0.0148(19) -0.0049(17) -0.0067(17)
O8 0.024(2) 0.030(2) 0.045(2) 0.0007(19) -0.0074(18) -0.0089(17)
O9 0.025(2) 0.025(2) 0.033(2) -0.0026(17) 0.0059(17) -0.0097(16)
O10 0.028(2) 0.029(2) 0.034(2) -0.0072(18) 0.0067(18) -0.0065(17)
O11 0.0200(18) 0.0188(18) 0.030(2) 0.0002(16) -0.0047(16) -0.0032(15)
O12 0.0192(19) 0.028(2) 0.031(2) 0.0035(17) -0.0004(16) -0.0068(16)
O13 0.0186(19) 0.033(2) 0.047(2) -0.0182(19) -0.0042(17) -0.0043(16)
N1 0.036(3) 0.026(3) 0.024(2) -0.002(2) -0.003(2) -0.014(2)
N2 0.030(3) 0.032(3) 0.036(3) 0.000(2) -0.004(2) -0.016(2)
C1 0.063(5) 0.035(4) 0.062(5) -0.015(3) 0.010(4) -0.031(3)
C2 0.028(3) 0.024(3) 0.037(3) -0.006(3) 0.001(2) -0.011(2)
C3 0.038(3) 0.025(3) 0.050(4) 0.005(3) -0.007(3) -0.016(3)
C4 0.055(4) 0.041(4) 0.045(4) 0.020(3) -0.021(3) -0.025(3)
C5 0.052(4) 0.041(4) 0.037(4) 0.010(3) -0.023(3) -0.020(3)
C6 0.031(3) 0.031(3) 0.040(3) 0.005(3) -0.015(3) -0.011(3)
C7 0.023(3) 0.021(3) 0.029(3) 0.003(2) -0.003(2) -0.010(2)
C8 0.045(4) 0.038(4) 0.037(3) 0.001(3) -0.014(3) -0.024(3)
C9 0.096(6) 0.044(4) 0.047(4) -0.004(3) -0.023(4) -0.045(4)
C10 0.121(8) 0.076(6) 0.048(4) -0.023(4) 0.010(5) -0.078(6)
C11 0.255(16) 0.069(7) 0.069(7) -0.025(5) 0.043(8) -0.085(9)
C12 0.029(3) 0.041(4) 0.049(4) 0.000(3) -0.007(3) -0.023(3)
C13 0.027(3) 0.029(3) 0.032(3) 0.003(3) -0.001(2) -0.003(2)
C14 0.025(3) 0.034(3) 0.054(4) 0.008(3) 0.002(3) -0.014(3)
C15 0.038(4) 0.038(4) 0.040(4) 0.004(3) 0.011(3) -0.013(3)
C16 0.033(3) 0.040(4) 0.032(3) 0.002(3) 0.002(3) -0.003(3)
C17 0.025(3) 0.026(3) 0.032(3) 0.001(2) 0.003(2) -0.005(2)
C18 0.013(2) 0.029(3) 0.027(3) 0.003(2) -0.001(2) 0.003(2)
C19 0.041(4) 0.044(4) 0.033(3) -0.011(3) -0.005(3) -0.004(3)
C20 0.030(3) 0.033(3) 0.043(4) -0.005(3) 0.001(3) -0.012(3)
C21 0.038(4) 0.050(4) 0.047(4) -0.004(3) -0.001(3) -0.024(3)
C22 0.027(3) 0.036(3) 0.047(4) 0.002(3) 0.008(3) -0.005(3)
C23 0.044(4) 0.034(3) 0.037(4) -0.004(3) 0.005(3) -0.004(3)
C24 0.036(3) 0.031(3) 0.033(3) -0.002(3) -0.001(3) -0.008(3)
C25 0.022(3) 0.021(3) 0.032(3) 0.001(2) -0.002(2) -0.004(2)
C26 0.025(3) 0.021(3) 0.031(3) -0.001(2) -0.008(2) -0.006(2)
C27 0.024(3) 0.031(3) 0.031(3) -0.007(3) -0.002(2) -0.007(2)
C28 0.023(3) 0.023(3) 0.033(3) -0.008(2) -0.007(2) -0.005(2)
C29 0.019(3) 0.024(3) 0.032(3) -0.007(2) -0.002(2) -0.002(2)
C30 0.029(3) 0.033(3) 0.039(3) -0.017(3) 0.003(3) -0.012(3)
C31 0.035(3) 0.041(4) 0.047(4) -0.005(3) 0.002(3) -0.018(3)
C32 0.038(3) 0.032(3) 0.051(4) -0.012(3) -0.008(3) -0.018(3)
C33 0.042(4) 0.042(4) 0.044(4) -0.012(3) -0.007(3) -0.017(3)
C34 0.035(3) 0.032(3) 0.034(3) -0.007(3) -0.005(3) -0.015(3)
C35 0.023(3) 0.061(5) 0.071(5) -0.036(4) 0.000(3) -0.013(3)
C36 0.038(4) 0.072(5) 0.100(6) -0.057(5) 0.004(4) -0.023(4)
C37 0.055(5) 0.101(7) 0.055(5) -0.030(5) -0.004(4) -0.050(5)
C38 0.047(4) 0.066(5) 0.070(5) 0.012(4) -0.034(4) -0.030(4)
C39 0.044(4) 0.052(4) 0.055(4) 0.008(3) -0.021(3) -0.025(3)
C40 0.027(3) 0.046(4) 0.027(3) -0.009(3) 0.000(2) -0.017(3)
C41 0.023(3) 0.039(3) 0.027(3) -0.012(3) 0.003(2) -0.014(3)
C42 0.023(3) 0.040(4) 0.037(3) -0.003(3) -0.004(3) -0.009(3)
C43 0.023(3) 0.037(3) 0.023(3) -0.003(2) 0.006(2) -0.009(2)
C44 0.025(3) 0.029(3) 0.032(3) 0.000(3) 0.003(2) -0.009(2)
C45 0.026(3) 0.039(4) 0.043(4) 0.002(3) 0.000(3) -0.009(3)
C46 0.027(3) 0.040(4) 0.042(4) 0.006(3) 0.003(3) -0.006(3)
C47 0.048(4) 0.029(3) 0.048(4) 0.001(3) 0.014(3) -0.007(3)
C48 0.051(4) 0.044(4) 0.040(4) -0.009(3) 0.003(3) -0.017(3)
C49 0.037(3) 0.037(4) 0.042(4) 0.001(3) -0.006(3) -0.007(3)
C50 0.031(3) 0.036(4) 0.047(4) -0.001(3) 0.001(3) -0.013(3)
C51 0.044(4) 0.037(4) 0.066(5) 0.009(3) -0.011(4) -0.019(3)
C52 0.068(5) 0.058(5) 0.044(4) 0.012(4) 0.004(4) -0.037(4)
C53 0.077(5) 0.066(5) 0.039(4) -0.010(4) 0.028(4) -0.041(4)
C54 0.060(4) 0.046(4) 0.038(4) -0.013(3) 0.018(3) -0.026(3)
C55 0.024(3) 0.031(3) 0.031(3) -0.002(2) -0.002(2) -0.014(2)
C56 0.021(3) 0.027(3) 0.031(3) -0.002(2) -0.005(2) -0.009(2)
C57 0.028(3) 0.031(3) 0.029(3) -0.002(3) 0.005(2) -0.010(2)
C58 0.017(3) 0.029(3) 0.032(3) -0.005(2) -0.004(2) 0.000(2)
C59 0.025(3) 0.029(3) 0.024(3) -0.001(2) 0.000(2) -0.005(2)
C60 0.039(3) 0.025(3) 0.043(4) -0.004(3) 0.012(3) -0.007(3)
C61 0.048(4) 0.031(3) 0.044(4) -0.009(3) 0.013(3) -0.005(3)
C62 0.042(4) 0.026(3) 0.049(4) -0.012(3) 0.001(3) -0.001(3)
C63 0.036(3) 0.033(3) 0.033(3) 0.004(3) -0.004(3) -0.009(3)
C64 0.033(3) 0.026(3) 0.025(3) -0.008(2) -0.005(2) -0.001(2)
C65 0.030(3) 0.033(3) 0.033(3) -0.003(3) 0.005(3) -0.014(3)
C66 0.039(4) 0.035(3) 0.053(4) -0.003(3) 0.002(3) -0.020(3)
C67 0.031(3) 0.043(4) 0.060(4) -0.015(3) -0.002(3) -0.017(3)
C68 0.031(3) 0.035(3) 0.047(4) -0.006(3) -0.009(3) -0.012(3)
C69 0.027(3) 0.026(3) 0.039(3) -0.001(3) -0.001(3) -0.012(2)
C70 0.020(3) 0.025(3) 0.034(3) -0.009(2) -0.002(2) -0.006(2)
C71 0.021(3) 0.028(3) 0.023(3) -0.004(2) 0.007(2) -0.006(2)
C72 0.026(3) 0.021(3) 0.034(3) -0.002(2) -0.002(2) -0.006(2)
C73 0.027(3) 0.023(3) 0.020(3) 0.003(2) -0.003(2) -0.008(2)
C74 0.030(3) 0.024(3) 0.020(3) -0.001(2) -0.001(2) -0.012(2)
C75 0.036(3) 0.037(3) 0.032(3) 0.002(3) -0.002(3) -0.019(3)
C76 0.057(4) 0.041(4) 0.041(4) -0.002(3) -0.005(3) -0.031(3)
C77 0.064(5) 0.028(3) 0.040(4) -0.002(3) 0.007(3) -0.022(3)
C78 0.037(3) 0.027(3) 0.042(4) -0.004(3) 0.004(3) -0.005(3)
C79 0.036(3) 0.025(3) 0.028(3) 0.003(2) -0.003(3) -0.009(3)
C80 0.034(4) 0.131(9) 0.223(13) -0.142(9) -0.053(6) 0.024(5)

loop_
_atom_type_symbol
_atom_type_description
_atom_type_scat_dispersion_real
_atom_type_scat_dispersion_imag
_atom_type_scat_source
C C 0.0033 0.0016 'International Tables Vol C Tables 4.2.6.8 and 6.1.1.4'
H H 0.0000 0.0000 'International Tables Vol C Tables 4.2.6.8 and 6.1.1.4'
N N 0.0061 0.0033 'International Tables Vol C Tables 4.2.6.8 and 6.1.1.4'
O O 0.0106 0.0060 'International Tables Vol C Tables 4.2.6.8 and 6.1.1.4'
Ho Ho -0.2175 4.6783 'International Tables Vol C Tables 4.2.6.8 and 6.1.1.4'

loop_
_geom_angle_atom_site_label_1
_geom_angle_atom_site_label_2
_geom_angle_atom_site_label_3
_geom_angle
O5 Ho1 O6 75.79(13)
O5 Ho1 O8 82.13(14)
O6 Ho1 O8 73.38(14)
O5 Ho1 O7 76.14(13)
O6 Ho1 O7 137.85(13)
O8 Ho1 O7 72.15(14)
O5 Ho1 O2 145.32(12)
O6 Ho1 O2 138.88(13)
O8 Ho1 O2 104.95(13)
O7 Ho1 O2 74.09(13)
O5 Ho1 O3 91.77(13)
O6 Ho1 O3 131.19(13)
O8 Ho1 O3 152.45(13)
O7 Ho1 O3 80.30(13)
O2 Ho1 O3 66.08(12)
O5 Ho1 O13 124.93(13)
O6 Ho1 O13 71.63(13)
O8 Ho1 O13 126.73(13)
O7 Ho1 O13 150.28(13)
O2 Ho1 O13 78.37(13)
O3 Ho1 O13 78.50(13)
O5 Ho1 O1 145.71(12)
O6 Ho1 O1 82.44(13)
O8 Ho1 O1 66.27(13)
O7 Ho1 O1 104.77(13)
O2 Ho1 O1 61.02(12)
O3 Ho1 O1 122.40(12)
O13 Ho1 O1 70.37(13)
O5 Ho1 Ho2 124.48(9)
O6 Ho1 Ho2 141.19(9)
O8 Ho1 Ho2 136.13(10)
O7 Ho1 Ho2 80.94(10)
O2 Ho1 Ho2 32.87(9)
O3 Ho1 Ho2 34.29(8)
O13 Ho1 Ho2 69.81(9)
O1 Ho1 Ho2 88.84(8)
O2 Ho2 O10 138.34(13)
O2 Ho2 O11 91.82(12)
O10 Ho2 O11 100.15(13)
O2 Ho2 O3 67.38(12)
O10 Ho2 O3 153.37(13)
O11 Ho2 O3 82.52(12)
O2 Ho2 O12 148.86(13)
O10 Ho2 O12 72.20(13)
O11 Ho2 O12 72.84(13)
O3 Ho2 O12 83.55(13)
O2 Ho2 O9 72.66(13)
O10 Ho2 O9 71.82(13)
O11 Ho2 O9 76.23(13)
O3 Ho2 O9 133.70(12)
O12 Ho2 O9 126.61(12)
O2 Ho2 N1 73.23(14)
O10 Ho2 N1 80.05(15)
O11 Ho2 N1 155.20(14)
O3 Ho2 N1 108.50(14)
O12 Ho2 N1 129.31(14)
O9 Ho2 N1 80.40(14)
O2 Ho2 N2 106.66(14)
O10 Ho2 N2 88.65(15)
O11 Ho2 N2 140.89(14)
O3 Ho2 N2 73.85(14)
O12 Ho2 N2 73.89(14)
O9 Ho2 N2 141.79(15)
N1 Ho2 N2 63.72(15)
O2 Ho2 Ho1 33.60(9)
O10 Ho2 Ho1 171.71(9)
O11 Ho2 Ho1 80.27(9)
O3 Ho2 Ho1 34.88(9)
O12 Ho2 Ho1 115.57(9)
O9 Ho2 Ho1 100.40(9)
N1 Ho2 Ho1 96.08(11)
N2 Ho2 Ho1 96.23(12)
C2 O1 C1 116.6(5)
C2 O1 Ho1 106.6(3)
C1 O1 Ho1 124.7(4)
C7 O2 Ho2 129.7(3)
C7 O2 Ho1 116.3(3)
Ho2 O2 Ho1 113.53(14)
C18 O3 Ho2 128.8(3)
C18 O3 Ho1 119.4(3)
Ho2 O3 Ho1 110.83(14)
C17 O4 C19 117.0(5)
C26 O5 Ho1 135.2(3)
C28 O6 Ho1 134.0(3)
C41 O7 Ho1 135.6(4)
C43 O8 Ho1 136.6(4)
C56 O9 Ho2 137.7(3)
C58 O10 Ho2 138.0(4)
C71 O11 Ho2 131.4(3)
C73 O12 Ho2 126.8(3)
C80 O13 Ho1 136.8(4)
C80 O13 H13 111.6
Ho1 O13 H13 111.6
C8 N1 C9 117.1(5)
C8 N1 Ho2 128.7(4)
C9 N1 Ho2 114.2(4)
C12 N2 C10 118.3(5)
C12 N2 Ho2 128.3(4)
C10 N2 Ho2 113.4(4)
O1 C1 H1A 109.5
O1 C1 H1B 109.5
H1A C1 H1B 109.5
O1 C1 H1C 109.5
H1A C1 H1C 109.5
H1B C1 H1C 109.5
C3 C2 O1 125.0(5)
C3 C2 C7 122.7(5)
O1 C2 C7 112.3(5)
C2 C3 C4 118.3(5)
C2 C3 H3 120.9
C4 C3 H3 120.9
C5 C4 C3 120.6(6)
C5 C4 H4 119.7
C3 C4 H4 119.7
C4 C5 C6 121.5(6)
C4 C5 H5 119.2
C6 C5 H5 119.2
C5 C6 C7 119.2(5)
C5 C6 C8 118.1(6)
C7 C6 C8 122.6(5)
O2 C7 C6 124.6(5)
O2 C7 C2 117.6(5)
C6 C7 C2 117.7(5)
N1 C8 C6 126.2(5)
N1 C8 H8 116.9
C6 C8 H8 116.9
C10 C9 N1 113.5(5)
C10 C9 H9A 108.9
N1 C9 H9A 108.9
C10 C9 H9B 108.9
N1 C9 H9B 108.9
H9A C9 H9B 107.7
C11 C10 C9 122.3(7)
C11 C10 N2 123.2(7)
C9 C10 N2 113.3(5)
C11 C10 H10 93.6
C9 C10 H10 93.6
N2 C10 H10 93.6
C10 C11 H11A 109.5
C10 C11 H11B 109.5
H11A C11 H11B 109.5
C10 C11 H11C 109.5
H11A C11 H11C 109.5
H11B C11 H11C 109.5
N2 C12 C13 127.5(5)
N2 C12 H12 116.2
C13 C12 H12 116.2
C18 C13 C14 119.5(6)
C18 C13 C12 123.5(5)
C14 C13 C12 117.0(6)
C15 C14 C13 121.6(6)
C15 C14 H14 119.2
C13 C14 H14 119.2
C14 C15 C16 119.9(6)
C14 C15 H15 120.0
C16 C15 H15 120.0
C17 C16 C15 119.4(6)
C17 C16 H16 120.3
C15 C16 H16 120.3
O4 C17 C16 124.5(5)
O4 C17 C18 114.1(5)
C16 C17 C18 121.4(6)
O3 C18 C13 123.8(5)
O3 C18 C17 118.0(5)
C13 C18 C17 118.1(5)
O4 C19 H19A 109.5
O4 C19 H19B 109.5
H19A C19 H19B 109.5
O4 C19 H19C 109.5
H19A C19 H19C 109.5
H19B C19 H19C 109.5
C25 C20 C21 119.8(6)
C25 C20 H20 120.1
C21 C20 H20 120.1
C22 C21 C20 120.2(6)
C22 C21 H21 119.9
C20 C21 H21 119.9
C21 C22 C23 120.2(6)
C21 C22 H22 119.9
C23 C22 H22 119.9
C22 C23 C24 119.8(6)
C22 C23 H23 120.1
C24 C23 H23 120.1
C25 C24 C23 120.3(6)
C25 C24 H24 119.9
C23 C24 H24 119.9
C20 C25 C24 119.7(5)
C20 C25 C26 118.3(5)
C24 C25 C26 122.0(5)
O5 C26 C27 124.1(5)
O5 C26 C25 116.6(5)
C27 C26 C25 119.2(5)
C28 C27 C26 125.9(5)
C28 C27 H27 117.0
C26 C27 H27 117.0
O6 C28 C27 124.1(5)
O6 C28 C29 116.9(5)
C27 C28 C29 119.0(5)
C30 C29 C34 118.5(5)
C30 C29 C28 120.1(5)
C34 C29 C28 121.4(5)
C31 C30 C29 121.9(6)
C31 C30 H30 119.1
C29 C30 H30 119.1
C30 C31 C32 119.9(6)
C30 C31 H31 120.0
C32 C31 H31 120.0
C31 C32 C33 119.0(6)
C31 C32 H32 120.5
C33 C32 H32 120.5
C32 C33 C34 120.7(6)
C32 C33 H33 119.6
C34 C33 H33 119.6
C29 C34 C33 119.9(6)
C29 C34 H34 120.1
C33 C34 H34 120.1
C40 C35 C36 121.3(6)
C40 C35 H35 119.3
C36 C35 H35 119.3
C37 C36 C35 120.2(7)
C37 C36 H36 119.9
C35 C36 H36 119.9
C38 C37 C36 119.8(7)
C38 C37 H37 120.1
C36 C37 H37 120.1
C37 C38 C39 120.8(7)
C37 C38 H38 119.6
C39 C38 H38 119.6
C38 C39 C40 119.9(7)
C38 C39 H39 120.1
C40 C39 H39 120.1
C35 C40 C39 118.0(6)
C35 C40 C41 119.0(5)
C39 C40 C41 123.0(6)
O7 C41 C42 124.9(5)
O7 C41 C40 115.7(5)
C42 C41 C40 119.4(5)
C43 C42 C41 123.0(5)
C43 C42 H42 118.5
C41 C42 H42 118.5
O8 C43 C42 123.7(5)
O8 C43 C44 115.6(5)
C42 C43 C44 120.7(5)
C49 C44 C45 118.1(6)
C49 C44 C43 118.3(5)
C45 C44 C43 123.5(5)
C46 C45 C44 120.4(6)
C46 C45 H45 119.8
C44 C45 H45 119.8
C47 C46 C45 120.6(6)
C47 C46 H46 119.7
C45 C46 H46 119.7
C48 C47 C46 119.4(6)
C48 C47 H47 120.3
C46 C47 H47 120.3
C47 C48 C49 120.4(7)
C47 C48 H48 119.8
C49 C48 H48 119.8
C48 C49 C44 121.0(6)
C48 C49 H49 119.5
C44 C49 H49 119.5
C55 C50 C51 120.9(6)
C55 C50 H50 119.5
C51 C50 H50 119.5
C52 C51 C50 120.4(7)
C52 C51 H51 119.8
C50 C51 H51 119.8
C51 C52 C53 119.5(6)
C51 C52 H52 120.2
C53 C52 H52 120.2
C52 C53 C54 119.9(7)
C52 C53 H53 120.0
C54 C53 H53 120.0
C55 C54 C53 121.1(7)
C55 C54 H54 119.5
C53 C54 H54 119.5
C50 C55 C54 117.9(5)
C50 C55 C56 119.2(5)
C54 C55 C56 122.9(5)
O9 C56 C57 123.9(5)
O9 C56 C55 116.8(5)
C57 C56 C55 119.2(5)
C58 C57 C56 123.8(5)
C58 C57 H57 118.1
C56 C57 H57 118.1
O10 C58 C57 124.2(5)
O10 C58 C59 116.2(5)
C57 C58 C59 119.6(5)
C64 C59 C60 117.8(5)
C64 C59 C58 118.3(5)
C60 C59 C58 123.8(5)
C61 C60 C59 121.6(6)
C61 C60 H60 119.2
C59 C60 H60 119.2
C60 C61 C62 118.9(6)
C60 C61 H61 120.6
C62 C61 H61 120.6
C63 C62 C61 120.2(6)
C63 C62 H62 119.9
C61 C62 H62 119.9
C62 C63 C64 120.4(6)
C62 C63 H63 119.8
C64 C63 H63 119.8
C63 C64 C59 121.1(5)
C63 C64 H64 119.5
C59 C64 H64 119.5
C70 C65 C66 120.8(6)
C70 C65 H65 119.6
C66 C65 H65 119.6
C67 C66 C65 120.7(6)
C67 C66 H66 119.6
C65 C66 H66 119.6
C66 C67 C68 119.4(6)
C66 C67 H67 120.3
C68 C67 H67 120.3
C69 C68 C67 120.2(6)
C69 C68 H68 119.9
C67 C68 H68 119.9
C68 C69 C70 120.5(5)
C68 C69 H69 119.8
C70 C69 H69 119.8
C65 C70 C69 118.3(5)
C65 C70 C71 119.8(5)
C69 C70 C71 121.8(5)
O11 C71 C72 125.1(5)
O11 C71 C70 116.1(5)
C72 C71 C70 118.8(5)
C71 C72 C73 123.7(5)
C71 C72 H72 118.2
C73 C72 H72 118.2
O12 C73 C72 123.9(5)
O12 C73 C74 116.3(5)
C72 C73 C74 119.8(5)
C75 C74 C79 117.6(5)
C75 C74 C73 119.0(5)
C79 C74 C73 123.2(5)
C76 C75 C74 121.0(6)
C76 C75 H75 119.5
C74 C75 H75 119.5
C77 C76 C75 120.7(6)
C77 C76 H76 119.6
C75 C76 H76 119.6
C76 C77 C78 119.3(6)
C76 C77 H77 120.3
C78 C77 H77 120.3
C77 C78 C79 120.3(6)
C77 C78 H78 119.9
C79 C78 H78 119.9
C78 C79 C74 121.1(6)
C78 C79 H79 119.5
C74 C79 H79 119.5
O13 C80 H80A 109.5
O13 C80 H80B 109.5
H80A C80 H80B 109.5
O13 C80 H80C 109.5
H80A C80 H80C 109.5
H80B C80 H80C 109.5

loop_
_geom_bond_atom_site_label_1
_geom_bond_atom_site_label_2
_geom_bond_distance
Ho1 O5 2.277(4)
Ho1 O6 2.286(4)
Ho1 O8 2.296(4)
Ho1 O7 2.324(4)
Ho1 O2 2.337(4)
Ho1 O3 2.369(4)
Ho1 O13 2.426(4)
Ho1 O1 2.675(4)
Ho2 O2 2.292(3)
Ho2 O10 2.321(4)
Ho2 O11 2.325(3)
Ho2 O3 2.334(4)
Ho2 O12 2.339(4)
Ho2 O9 2.354(4)
Ho2 N1 2.478(4)
Ho2 N2 2.480(5)
O1 C2 1.390(7)
O1 C1 1.438(7)
O2 C7 1.331(6)
O3 C18 1.337(6)
O4 C17 1.366(7)
O4 C19 1.427(7)
O5 C26 1.264(6)
O6 C28 1.286(6)
O7 C41 1.256(6)
O8 C43 1.265(6)
O9 C56 1.255(6)
O10 C58 1.280(6)
O11 C71 1.283(6)
O12 C73 1.267(6)
O13 C80 1.347(8)
O13 H13 0.9500
N1 C8 1.276(7)
N1 C9 1.467(7)
N2 C12 1.276(7)
N2 C10 1.474(8)
C1 H1A 0.9800
C1 H1B 0.9800
C1 H1C 0.9800
C2 C3 1.382(8)
C2 C7 1.415(7)
C3 C4 1.389(9)
C3 H3 0.9500
C4 C5 1.379(9)
C4 H4 0.9500
C5 C6 1.396(8)
C5 H5 0.9500
C6 C7 1.405(8)
C6 C8 1.451(8)
C8 H8 0.9500
C9 C10 1.449(10)
C9 H9A 0.9900
C9 H9B 0.9900
C10 C11 1.381(10)
C10 H10 1.0000
C11 H11A 0.9800
C11 H11B 0.9800
C11 H11C 0.9800
C12 C13 1.455(8)
C12 H12 0.9500
C13 C18 1.397(8)
C13 C14 1.411(8)
C14 C15 1.353(9)
C14 H14 0.9500
C15 C16 1.407(9)
C15 H15 0.9500
C16 C17 1.378(8)
C16 H16 0.9500
C17 C18 1.418(8)
C19 H19A 0.9800
C19 H19B 0.9800
C19 H19C 0.9800
C20 C25 1.381(8)
C20 C21 1.400(8)
C20 H20 0.9500
C21 C22 1.377(9)
C21 H21 0.9500
C22 C23 1.380(9)
C22 H22 0.9500
C23 C24 1.393(9)
C23 H23 0.9500
C24 C25 1.389(8)
C24 H24 0.9500
C25 C26 1.508(7)
C26 C27 1.402(8)
C27 C28 1.391(8)
C27 H27 0.9500
C28 C29 1.477(7)
C29 C30 1.381(8)
C29 C34 1.391(8)
C30 C31 1.372(8)
C30 H30 0.9500
C31 C32 1.386(9)
C31 H31 0.9500
C32 C33 1.386(9)
C32 H32 0.9500
C33 C34 1.393(8)
C33 H33 0.9500
C34 H34 0.9500
C35 C40 1.374(9)
C35 C36 1.384(9)
C35 H35 0.9500
C36 C37 1.373(10)
C36 H36 0.9500
C37 C38 1.355(11)
C37 H37 0.9500
C38 C39 1.398(9)
C38 H38 0.9500
C39 C40 1.399(8)
C39 H39 0.9500
C40 C41 1.498(8)
C41 C42 1.407(8)
C42 C43 1.397(8)
C42 H42 0.9500
C43 C44 1.497(8)
C44 C49 1.392(8)
C44 C45 1.396(8)
C45 C46 1.391(9)
C45 H45 0.9500
C46 C47 1.380(9)
C46 H46 0.9500
C47 C48 1.377(9)
C47 H47 0.9500
C48 C49 1.387(9)
C48 H48 0.9500
C49 H49 0.9500
C50 C55 1.379(8)
C50 C51 1.394(8)
C50 H50 0.9500
C51 C52 1.370(10)
C51 H51 0.9500
C52 C53 1.375(10)
C52 H52 0.9500
C53 C54 1.394(9)
C53 H53 0.9500
C54 C55 1.389(8)
C54 H54 0.9500
C55 C56 1.494(7)
C56 C57 1.412(8)
C57 C58 1.398(8)
C57 H57 0.9500
C58 C59 1.504(8)
C59 C64 1.387(8)
C59 C60 1.392(8)
C60 C61 1.386(8)
C60 H60 0.9500
C61 C62 1.387(9)
C61 H61 0.9500
C62 C63 1.372(8)
C62 H62 0.9500
C63 C64 1.375(8)
C63 H63 0.9500
C64 H64 0.9500
C65 C70 1.379(8)
C65 C66 1.389(8)
C65 H65 0.9500
C66 C67 1.364(9)
C66 H66 0.9500
C67 C68 1.387(9)
C67 H67 0.9500
C68 C69 1.384(8)
C68 H68 0.9500
C69 C70 1.397(8)
C69 H69 0.9500
C70 C71 1.496(7)
C71 C72 1.389(7)
C72 C73 1.409(7)
C72 H72 0.9500
C73 C74 1.498(7)
C74 C75 1.391(8)
C74 C79 1.396(8)
C75 C76 1.386(8)
C75 H75 0.9500
C76 C77 1.371(9)
C76 H76 0.9500
C77 C78 1.381(9)
C77 H77 0.9500
C78 C79 1.384(8)
C78 H78 0.9500
C79 H79 0.9500
C80 H80A 0.9800
C80 H80B 0.9800
C80 H80C 0.9800

loop_
_geom_torsion_atom_site_label_1
_geom_torsion_atom_site_label_2
_geom_torsion_atom_site_label_3
_geom_torsion_atom_site_label_4
_geom_torsion
C1 O1 C2 C3 -0.4(8)
Ho1 O1 C2 C3 -144.8(5)
C1 O1 C2 C7 178.9(5)
Ho1 O1 C2 C7 34.5(5)
O1 C2 C3 C4 178.8(6)
C7 C2 C3 C4 -0.5(9)
C2 C3 C4 C5 -0.8(10)
C3 C4 C5 C6 0.3(11)
C4 C5 C6 C7 1.5(10)
C4 C5 C6 C8 -175.2(6)
Ho2 O2 C7 C6 -38.2(7)
Ho1 O2 C7 C6 133.7(5)
Ho2 O2 C7 C2 145.8(4)
Ho1 O2 C7 C2 -42.3(6)
C5 C6 C7 O2 -178.6(5)
C8 C6 C7 O2 -2.1(9)
C5 C6 C7 C2 -2.7(8)
C8 C6 C7 C2 173.8(5)
C3 C2 C7 O2 178.5(5)
O1 C2 C7 O2 -0.9(7)
C3 C2 C7 C6 2.2(8)
O1 C2 C7 C6 -177.1(5)
C9 N1 C8 C6 -176.8(6)
Ho2 N1 C8 C6 5.0(9)
C5 C6 C8 N1 -165.7(6)
C7 C6 C8 N1 17.8(10)
C8 N1 C9 C10 148.4(7)
Ho2 N1 C9 C10 -33.2(9)
N1 C9 C10 C11 165.6(10)
N1 C9 C10 N2 -2.3(11)
C12 N2 C10 C11 49.6(13)
Ho2 N2 C10 C11 -131.1(10)
C12 N2 C10 C9 -142.7(7)
Ho2 N2 C10 C9 36.7(9)
C10 N2 C12 C13 179.6(6)
Ho2 N2 C12 C13 0.3(9)
N2 C12 C13 C18 -16.7(10)
N2 C12 C13 C14 164.9(6)
C18 C13 C14 C15 2.4(9)
C12 C13 C14 C15 -179.1(6)
C13 C14 C15 C16 0.1(9)
C14 C15 C16 C17 -1.9(9)
C19 O4 C17 C16 2.8(8)
C19 O4 C17 C18 -177.6(5)
C15 C16 C17 O4 -179.2(5)
C15 C16 C17 C18 1.3(8)
Ho2 O3 C18 C13 42.4(7)
Ho1 O3 C18 C13 -125.0(5)
Ho2 O3 C18 C17 -140.9(4)
Ho1 O3 C18 C17 51.6(5)
C14 C13 C18 O3 173.7(5)
C12 C13 C18 O3 -4.7(8)
C14 C13 C18 C17 -3.0(8)
C12 C13 C18 C17 178.6(5)
O4 C17 C18 O3 4.7(7)
C16 C17 C18 O3 -175.7(5)
O4 C17 C18 C13 -178.4(5)
C16 C17 C18 C13 1.2(8)
C25 C20 C21 C22 1.2(9)
C20 C21 C22 C23 0.1(10)
C21 C22 C23 C24 -1.4(9)
C22 C23 C24 C25 1.5(9)
C21 C20 C25 C24 -1.1(9)
C21 C20 C25 C26 179.8(5)
C23 C24 C25 C20 -0.2(8)
C23 C24 C25 C26 178.8(5)
Ho1 O5 C26 C27 3.0(8)
Ho1 O5 C26 C25 -176.0(3)
C20 C25 C26 O5 14.6(7)
C24 C25 C26 O5 -164.4(5)
C20 C25 C26 C27 -164.4(5)
C24 C25 C26 C27 16.6(8)
O5 C26 C27 C28 3.1(9)
C25 C26 C27 C28 -178.0(5)
Ho1 O6 C28 C27 -9.2(8)
Ho1 O6 C28 C29 169.9(3)
C26 C27 C28 O6 0.1(9)
C26 C27 C28 C29 -179.0(5)
O6 C28 C29 C30 -40.3(7)
C27 C28 C29 C30 138.8(6)
O6 C28 C29 C34 139.5(5)
C27 C28 C29 C34 -41.3(8)
C34 C29 C30 C31 2.7(8)
C28 C29 C30 C31 -177.4(5)
C29 C30 C31 C32 -3.2(9)
C30 C31 C32 C33 1.3(9)
C31 C32 C33 C34 0.9(9)
C30 C29 C34 C33 -0.5(8)
C28 C29 C34 C33 179.7(5)
C32 C33 C34 C29 -1.3(9)
C40 C35 C36 C37 1.4(12)
C35 C36 C37 C38 0.2(13)
C36 C37 C38 C39 -1.4(12)
C37 C38 C39 C40 1.0(12)
C36 C35 C40 C39 -1.8(10)
C36 C35 C40 C41 178.3(6)
C38 C39 C40 C35 0.6(10)
C38 C39 C40 C41 -179.5(6)
Ho1 O7 C41 C42 -9.6(9)
Ho1 O7 C41 C40 172.2(4)
C35 C40 C41 O7 3.7(8)
C39 C40 C41 O7 -176.2(6)
C35 C40 C41 C42 -174.6(6)
C39 C40 C41 C42 5.5(9)
O7 C41 C42 C43 -5.2(9)
C40 C41 C42 C43 172.9(5)
Ho1 O8 C43 C42 19.6(9)
Ho1 O8 C43 C44 -159.0(4)
C41 C42 C43 O8 0.7(9)
C41 C42 C43 C44 179.2(5)
O8 C43 C44 C49 12.6(8)
C42 C43 C44 C49 -166.0(5)
O8 C43 C44 C45 -167.9(5)
C42 C43 C44 C45 13.5(8)
C49 C44 C45 C46 0.3(9)
C43 C44 C45 C46 -179.2(5)
C44 C45 C46 C47 0.2(9)
C45 C46 C47 C48 0.0(9)
C46 C47 C48 C49 -0.8(10)
C47 C48 C49 C44 1.3(10)
C45 C44 C49 C48 -1.1(9)
C43 C44 C49 C48 178.4(6)
C55 C50 C51 C52 0.9(10)
C50 C51 C52 C53 2.2(11)
C51 C52 C53 C54 -3.9(12)
C52 C53 C54 C55 2.5(12)
C51 C50 C55 C54 -2.3(9)
C51 C50 C55 C56 177.9(6)
C53 C54 C55 C50 0.6(10)
C53 C54 C55 C56 -179.6(6)
Ho2 O9 C56 C57 7.2(9)
Ho2 O9 C56 C55 -170.1(3)
C50 C55 C56 O9 13.5(8)
C54 C55 C56 O9 -166.3(6)
C50 C55 C56 C57 -163.9(5)
C54 C55 C56 C57 16.2(8)
O9 C56 C57 C58 0.8(9)
C55 C56 C57 C58 178.1(5)
Ho2 O10 C58 C57 -3.1(9)
Ho2 O10 C58 C59 175.3(3)
C56 C57 C58 O10 -2.8(9)
C56 C57 C58 C59 178.9(5)
O10 C58 C59 C64 11.2(7)
C57 C58 C59 C64 -170.3(5)
O10 C58 C59 C60 -167.3(5)
C57 C58 C59 C60 11.2(8)
C64 C59 C60 C61 -1.4(9)
C58 C59 C60 C61 177.1(6)
C59 C60 C61 C62 0.9(10)
C60 C61 C62 C63 0.6(10)
C61 C62 C63 C64 -1.6(10)
C62 C63 C64 C59 1.1(9)
C60 C59 C64 C63 0.4(8)
C58 C59 C64 C63 -178.2(5)
C70 C65 C66 C67 0.1(10)
C65 C66 C67 C68 1.3(10)
C66 C67 C68 C69 -1.5(10)
C67 C68 C69 C70 0.3(9)
C66 C65 C70 C69 -1.3(8)
C66 C65 C70 C71 176.6(5)
C68 C69 C70 C65 1.1(8)
C68 C69 C70 C71 -176.7(5)
Ho2 O11 C71 C72 17.3(8)
Ho2 O11 C71 C70 -159.5(3)
C65 C70 C71 O11 28.6(7)
C69 C70 C71 O11 -153.6(5)
C65 C70 C71 C72 -148.5(5)
C69 C70 C71 C72 29.3(8)
O11 C71 C72 C73 3.5(9)
C70 C71 C72 C73 -179.8(5)
Ho2 O12 C73 C72 -43.9(7)
Ho2 O12 C73 C74 134.8(4)
C71 C72 C73 O12 10.9(9)
C71 C72 C73 C74 -167.7(5)
O12 C73 C74 C75 4.6(7)
C72 C73 C74 C75 -176.8(5)
O12 C73 C74 C79 -169.4(5)
C72 C73 C74 C79 9.3(8)
C79 C74 C75 C76 -1.7(8)
C73 C74 C75 C76 -176.0(5)
C74 C75 C76 C77 1.9(9)
C75 C76 C77 C78 -1.5(10)
C76 C77 C78 C79 1.0(9)
C77 C78 C79 C74 -0.9(9)
C75 C74 C79 C78 1.2(8)
C73 C74 C79 C78 175.2(5)
